data_7043755
loop_
_publ_author_name
'Obeid, Naim M.'
'Klemmer, Lukas'
'Maus, Daniel'
'Zimmer, Michael'
'Jeck, Jonathan'
'Bejan, Iulia'
'White, Andrew J. P.'
'Huch, Volker'
'Jung, Gregor'
'Scheschkewitz, David'

_publ_section_title
;
 (Oligo)aromatic species with one or two conjugated Si[double bond, length
 as m-dash]Si bonds: near-IR emission of anthracenyl-bridged
 tetrasiladiene.
;
_journal_name_full 'Dalton transactions (Cambridge, England : 2003)'
_journal_paper_doi 10.1039/c7dt00397h
_journal_year 2017
_chemical_formula_moiety 'C104 H146 Si4, 4(C6 H6)'
_chemical_formula_sum 'C128 H170 Si4'
_chemical_formula_weight 1820.99
_chemical_properties_physical ', Air-sensitive,Moisture-sensitive'
_space_group_crystal_system triclinic
_space_group_IT_number 2
_space_group_name_Hall '-P 1'
_space_group_name_H-M_alt 'P -1'
_symmetry_space_group_name_Hall '-P 1'
_symmetry_space_group_name_H-M 'P -1'
_atom_sites_solution_hydrogens mixed
_audit_creation_method SHELXL-2014/6
_audit_update_record
;
2017-01-27 deposited with the CCDC.
2017-03-29 downloaded from the CCDC.
;
_cell_angle_alpha 76.026(4)
_cell_angle_beta 80.911(4)
_cell_angle_gamma 72.584(3)
_cell_formula_units_Z 1
_cell_length_a 11.0556(12)
_cell_length_b 13.8116(15)
_cell_length_c 20.163(2)
_cell_measurement_reflns_used 9927
_cell_measurement_temperature 123(2)
_cell_measurement_theta_max 26.41
_cell_measurement_theta_min 2.35
_cell_volume 2838.5(5)
_computing_cell_refinement 'Bruker SAINT'
_computing_data_collection 'Bruker APEX2'
_computing_data_reduction 'Bruker SAINT'
_computing_molecular_graphics 'Bruker SHELXTL'
_computing_publication_material 'Bruker SHELXTL'
_computing_structure_refinement 'SHELXL-2014/6 (Sheldrick, 2014)'
_computing_structure_solution 'SHELXS-97 (Sheldrick 2008)'
_diffrn_ambient_temperature 123(2)
_diffrn_measured_fraction_theta_full 0.989
_diffrn_measured_fraction_theta_max 0.979
_diffrn_measurement_device_type 'Bruker APEX-II CCD'
_diffrn_measurement_method '\f and \w scans'
_diffrn_radiation_type MoK\a
_diffrn_radiation_wavelength 0.71073
_diffrn_reflns_av_R_equivalents 0.0344
_diffrn_reflns_av_unetI/netI 0.0451
_diffrn_reflns_Laue_measured_fraction_full 0.989
_diffrn_reflns_Laue_measured_fraction_max 0.979
_diffrn_reflns_limit_h_max 13
_diffrn_reflns_limit_h_min -13
_diffrn_reflns_limit_k_max 17
_diffrn_reflns_limit_k_min -15
_diffrn_reflns_limit_l_max 24
_diffrn_reflns_limit_l_min -25
_diffrn_reflns_number 39573
_diffrn_reflns_point_group_measured_fraction_full 0.989
_diffrn_reflns_point_group_measured_fraction_max 0.979
_diffrn_reflns_theta_full 25.242
_diffrn_reflns_theta_max 26.462
_diffrn_reflns_theta_min 1.045
_exptl_absorpt_coefficient_mu 0.099
_exptl_absorpt_correction_T_max 0.7454
_exptl_absorpt_correction_T_min 0.6675
_exptl_absorpt_correction_type multi-scan
_exptl_absorpt_process_details 'SADABS 2014/5'
_exptl_crystal_colour red
_exptl_crystal_density_diffrn 1.065
_exptl_crystal_description plate
_exptl_crystal_F_000 994
_exptl_crystal_recrystallization_method 'Re-crystallisation from solvent'
_exptl_crystal_size_max 0.428
_exptl_crystal_size_mid 0.369
_exptl_crystal_size_min 0.080
_refine_diff_density_max 0.382
_refine_diff_density_min -0.357
_refine_diff_density_rms 0.043
_refine_ls_extinction_method none
_refine_ls_goodness_of_fit_ref 1.033
_refine_ls_hydrogen_treatment mixed
_refine_ls_matrix_type full
_refine_ls_number_parameters 961
_refine_ls_number_reflns 11469
_refine_ls_number_restraints 709
_refine_ls_restrained_S_all 1.041
_refine_ls_R_factor_all 0.0850
_refine_ls_R_factor_gt 0.0524
_refine_ls_shift/su_max 0.000
_refine_ls_shift/su_mean 0.000
_refine_ls_structure_factor_coef Fsqd
_refine_ls_weighting_details 'w=1/[\s^2^(Fo^2^)+(0.0556P)^2^+1.5234P] where P=(Fo^2^+2Fc^2^)/3'
_refine_ls_weighting_scheme calc
_refine_ls_wR_factor_gt 0.1197
_refine_ls_wR_factor_ref 0.1391
_reflns_Friedel_coverage 0.000
_reflns_number_gt 8008
_reflns_number_total 11469
_reflns_threshold_expression 'I > 2\s(I)'
_cod_data_source_file c7dt00397h2.cif
_cod_data_source_block sh3697
_cod_database_code 7043755
_shelx_space_group_comment
; 
The symmetry employed for this shelxl refinement is uniquely defined 
by the following loop, which should always be used as a source of 
symmetry information in preference to the above space-group names. 
They are only intended as comments. 
;
_shelx_estimated_absorpt_t_min 0.959
_shelx_estimated_absorpt_t_max 0.992
_shelxl_version_number 2014/6

loop_
_space_group_symop_operation_xyz
'x, y, z'
'-x, -y, -z'

loop_
_atom_site_label
_atom_site_type_symbol
_atom_site_fract_x
_atom_site_fract_y
_atom_site_fract_z
_atom_site_U_iso_or_equiv
_atom_site_adp_type
_atom_site_occupancy
_atom_site_site_symmetry_order
_atom_site_calc_flag
_atom_site_refinement_flags_posn
_atom_site_refinement_flags_adp
_atom_site_refinement_flags_occupancy
_atom_site_disorder_assembly
_atom_site_disorder_group
Si1 Si 0.28286(5) 0.73467(4) 0.32990(3) 0.02803(15) Uani 1 1 d . . . . .
Si2 Si 0.17228(5) 0.82116(4) 0.24525(3) 0.03091(16) Uani 1 1 d . . . . .
C1 C 0.34636(18) 0.80760(14) 0.37604(10) 0.0239(4) Uani 1 1 d . . . . .
C2 C 0.47184(19) 0.77388(14) 0.39384(11) 0.0293(5) Uani 1 1 d . . . . .
H1 H 0.530(2) 0.7102(16) 0.3812(10) 0.032(6) Uiso 1 1 d . . . . .
C3 C 0.5172(2) 0.82995(15) 0.42740(12) 0.0328(5) Uani 1 1 d . . . . .
H2 H 0.603(2) 0.8081(17) 0.4380(11) 0.039(6) Uiso 1 1 d . . . . .
C4 C 0.43767(19) 0.92044(14) 0.44625(11) 0.0281(5) Uani 1 1 d . . . . .
C5 C 0.31169(19) 0.95421(14) 0.42981(11) 0.0280(5) Uani 1 1 d . . . . .
H3 H 0.255(2) 1.0184(17) 0.4425(11) 0.034(6) Uiso 1 1 d . . . . .
C6 C 0.26759(18) 0.89879(14) 0.39513(11) 0.0261(4) Uani 1 1 d . . . . .
H4 H 0.180(2) 0.9245(16) 0.3826(10) 0.030(5) Uiso 1 1 d . . . . .
C7 C 0.4824(2) 0.97663(15) 0.48378(12) 0.0335(5) Uani 1 1 d . . . . .
C8 C 0.35984(17) 0.59132(14) 0.34395(11) 0.0248(4) Uani 1 1 d . . . . .
C9 C 0.33230(17) 0.53027(15) 0.40818(11) 0.0272(5) Uani 1 1 d . . . . .
C10 C 0.38078(18) 0.42220(15) 0.41882(12) 0.0283(5) Uani 1 1 d . . . . .
H5 H 0.3611(19) 0.3822(15) 0.4632(11) 0.023(5) Uiso 1 1 d . . . . .
C11 C 0.45574(18) 0.37368(14) 0.36841(11) 0.0285(5) Uani 1 1 d . . . . .
C12 C 0.48485(19) 0.43447(16) 0.30628(12) 0.0318(5) Uani 1 1 d . . . . .
H6 H 0.538(2) 0.4029(17) 0.2715(11) 0.035(6) Uiso 1 1 d . . . . .
C13 C 0.43944(18) 0.54256(15) 0.29245(11) 0.0288(5) Uani 1 1 d . . . . .
C14 C 0.25089(18) 0.57660(15) 0.46714(12) 0.0297(5) Uani 1 1 d . . . . .
H7 H 0.225(2) 0.6505(18) 0.4527(11) 0.038(6) Uiso 1 1 d . . . . .
C15 C 0.1268(2) 0.5467(2) 0.48421(18) 0.0497(7) Uani 1 1 d . . . . .
H8 H 0.080(2) 0.5742(19) 0.5232(12) 0.045(7) Uiso 1 1 d . . . . .
H9 H 0.144(3) 0.473(2) 0.4976(13) 0.055(8) Uiso 1 1 d . . . . .
H10 H 0.072(3) 0.570(2) 0.4438(17) 0.087(11) Uiso 1 1 d . . . . .
C16 C 0.3224(2) 0.5490(2) 0.53045(15) 0.0458(6) Uani 1 1 d . . . . .
H11 H 0.402(3) 0.571(2) 0.5178(13) 0.058(8) Uiso 1 1 d . . . . .
H12 H 0.271(2) 0.5835(19) 0.5662(13) 0.050(7) Uiso 1 1 d . . . . .
H13 H 0.346(3) 0.472(2) 0.5484(13) 0.060(8) Uiso 1 1 d . . . . .
C17 C 0.5091(2) 0.25593(15) 0.38276(13) 0.0329(5) Uani 1 1 d . . . . .
H14 H 0.462(2) 0.2298(16) 0.4251(11) 0.029(6) Uiso 1 1 d . . . . .
C18 C 0.6483(2) 0.22512(18) 0.39833(15) 0.0396(6) Uani 1 1 d . . . . .
H15 H 0.699(3) 0.252(2) 0.3559(14) 0.056(8) Uiso 1 1 d . . . . .
H16 H 0.657(2) 0.2497(17) 0.4388(12) 0.037(6) Uiso 1 1 d . . . . .
H17 H 0.679(2) 0.1489(19) 0.4113(11) 0.041(6) Uiso 1 1 d . . . . .
C19 C 0.4952(3) 0.20802(18) 0.32472(15) 0.0445(6) Uani 1 1 d . . . . .
H18 H 0.547(2) 0.2281(18) 0.2821(13) 0.046(7) Uiso 1 1 d . . . . .
H19 H 0.408(3) 0.230(2) 0.3131(13) 0.052(7) Uiso 1 1 d . . . . .
H20 H 0.521(2) 0.135(2) 0.3373(12) 0.048(7) Uiso 1 1 d . . . . .
C20 C 0.4821(2) 0.60512(17) 0.22447(12) 0.0389(5) Uani 1 1 d D U . . .
H20A H 0.4034 0.6594 0.2089 0.047 Uiso 0.782(5) 1 calc R U P A 1
H20B H 0.4452 0.6807 0.2242 0.047 Uiso 0.218(5) 1 calc R U P A 2
C21A C 0.5321(3) 0.5466(2) 0.16591(16) 0.0419(8) Uani 0.782(5) 1 d D U P A 1
H21A H 0.4721 0.5089 0.1621 0.063 Uiso 0.782(5) 1 calc R U P A 1
H21B H 0.5411 0.5961 0.1228 0.063 Uiso 0.782(5) 1 calc R U P A 1
H21C H 0.6152 0.4974 0.1753 0.063 Uiso 0.782(5) 1 calc R U P A 1
C22A C 0.5716(4) 0.6638(3) 0.23178(19) 0.0591(11) Uani 0.782(5) 1 d D U P A 1
H22A H 0.5957 0.7025 0.1866 0.089 Uiso 0.782(5) 1 calc R U P A 1
H22B H 0.5297 0.7124 0.2621 0.089 Uiso 0.782(5) 1 calc R U P A 1
H22C H 0.6480 0.6151 0.2514 0.089 Uiso 0.782(5) 1 calc R U P A 1
C21B C 0.4535(16) 0.5834(11) 0.1648(6) 0.058(3) Uani 0.218(5) 1 d D U P A 2
H21D H 0.4849 0.6276 0.1242 0.087 Uiso 0.218(5) 1 calc R U P A 2
H21E H 0.4947 0.5104 0.1633 0.087 Uiso 0.218(5) 1 calc R U P A 2
H21F H 0.3611 0.5970 0.1655 0.087 Uiso 0.218(5) 1 calc R U P A 2
C22B C 0.6358(10) 0.5730(12) 0.2324(8) 0.067(3) Uani 0.218(5) 1 d D U P A 2
H22D H 0.6494 0.5899 0.2747 0.101 Uiso 0.218(5) 1 calc R U P A 2
H22E H 0.6716 0.4984 0.2345 0.101 Uiso 0.218(5) 1 calc R U P A 2
H22F H 0.6778 0.6115 0.1929 0.101 Uiso 0.218(5) 1 calc R U P A 2
C23 C 0.11268(18) 0.96709(15) 0.22634(11) 0.0305(5) Uani 1 1 d . . . . .
C24 C 0.1940(2) 1.03230(16) 0.19981(11) 0.0328(5) Uani 1 1 d . . . . .
C25 C 0.1408(2) 1.13871(17) 0.17678(12) 0.0369(5) Uani 1 1 d . . . . .
C26 C 0.0100(2) 1.18311(17) 0.17996(12) 0.0403(6) Uani 1 1 d . . . . .
C27 C -0.0684(2) 1.11985(18) 0.20799(13) 0.0426(6) Uani 1 1 d . . . . .
C28 C -0.0207(2) 1.01298(17) 0.23143(12) 0.0376(6) Uani 1 1 d . . . . .
C29 C 0.3389(2) 0.99265(17) 0.19595(12) 0.0379(5) Uani 1 1 d . . . . .
C30 C 0.3920(3) 1.0388(2) 0.24244(15) 0.0447(6) Uani 1 1 d . . . . .
C31 C 0.4021(3) 1.0140(3) 0.12322(16) 0.0562(7) Uani 1 1 d . . . . .
C32 C -0.0449(3) 1.29937(19) 0.15436(14) 0.0468(7) Uani 1 1 d . . . . .
C33 C -0.0840(4) 1.3554(2) 0.21395(18) 0.0702(11) Uani 1 1 d . . . . .
C34 C -0.1563(4) 1.3248(3) 0.1118(2) 0.0645(10) Uani 1 1 d . . . . .
C35 C -0.1141(2) 0.95035(19) 0.26228(15) 0.0467(7) Uani 1 1 d . . . . .
C36 C -0.2038(3) 0.9538(3) 0.2106(2) 0.0726(11) Uani 1 1 d . . . . .
C37 C -0.1894(3) 0.9834(3) 0.3271(2) 0.0625(9) Uani 1 1 d . . . . .
C38 C 0.09453(19) 0.76404(17) 0.19296(13) 0.0395(6) Uani 1 1 d . . . . .
C39A C 0.0151(6) 0.7130(4) 0.2100(3) 0.0241(10) Uani 0.520(4) 1 d D U P B 1
C40A C -0.0574(5) 0.6970(4) 0.1641(3) 0.0259(9) Uani 0.520(4) 1 d D U P B 1
H40A H -0.1160 0.6566 0.1814 0.031 Uiso 0.520(4) 1 calc R U P B 1
C41A C -0.0454(5) 0.7390(4) 0.0942(2) 0.0292(9) Uani 0.520(4) 1 d D U P B 1
C42A C 0.0449(5) 0.7939(4) 0.0693(3) 0.0285(9) Uani 0.520(4) 1 d D U P B 1
H42A H 0.0563 0.8204 0.0214 0.034 Uiso 0.520(4) 1 calc R U P B 1
C43A C 0.1188(6) 0.8109(4) 0.1127(3) 0.0238(11) Uani 0.520(4) 1 d D U P B 1
C44A C -0.0005(5) 0.6609(4) 0.2852(3) 0.0243(11) Uani 0.520(4) 1 d D U P B 1
H44A H 0.0451 0.6903 0.3111 0.029 Uiso 0.520(4) 1 calc R U P B 1
C45A C 0.0645(8) 0.5440(5) 0.2952(3) 0.0353(14) Uani 0.520(4) 1 d D U P B 1
H45A H 0.0537 0.5115 0.3438 0.053 Uiso 0.520(4) 1 calc R U P B 1
H45B H 0.0259 0.5132 0.2679 0.053 Uiso 0.520(4) 1 calc R U P B 1
H45C H 0.1555 0.5328 0.2801 0.053 Uiso 0.520(4) 1 calc R U P B 1
C46A C -0.1393(6) 0.6822(5) 0.3161(3) 0.0386(14) Uani 0.520(4) 1 d D U P B 1
H46A H -0.1428 0.6466 0.3644 0.058 Uiso 0.520(4) 1 calc R U P B 1
H46B H -0.1759 0.7570 0.3128 0.058 Uiso 0.520(4) 1 calc R U P B 1
H46C H -0.1879 0.6566 0.2909 0.058 Uiso 0.520(4) 1 calc R U P B 1
C47A C -0.1304(4) 0.7273(4) 0.0454(3) 0.0399(10) Uani 0.520(4) 1 d D U P B 1
H47A H -0.1017 0.7580 -0.0026 0.048 Uiso 0.520(4) 1 calc R U P B 1
C48A C -0.1215(7) 0.6140(6) 0.0491(5) 0.0584(19) Uani 0.520(4) 1 d D U P B 1
H48A H -0.1770 0.6096 0.0173 0.088 Uiso 0.520(4) 1 calc R U P B 1
H48B H -0.0333 0.5771 0.0366 0.088 Uiso 0.520(4) 1 calc R U P B 1
H48C H -0.1483 0.5825 0.0960 0.088 Uiso 0.520(4) 1 calc R U P B 1
C49A C -0.2696(6) 0.7884(6) 0.0624(3) 0.0467(16) Uani 0.520(4) 1 d D U P B 1
H49A H -0.2735 0.8611 0.0597 0.070 Uiso 0.520(4) 1 calc R U P B 1
H49B H -0.3234 0.7846 0.0294 0.070 Uiso 0.520(4) 1 calc R U P B 1
H49C H -0.3000 0.7583 0.1089 0.070 Uiso 0.520(4) 1 calc R U P B 1
C50A C 0.2180(6) 0.8683(5) 0.0810(4) 0.0309(12) Uani 0.520(4) 1 d D U P B 1
H50A H 0.2610 0.8752 0.1191 0.037 Uiso 0.520(4) 1 calc R U P B 1
C51A C 0.3195(9) 0.8073(6) 0.0340(5) 0.0471(17) Uani 0.520(4) 1 d D U P B 1
H51A H 0.3826 0.8458 0.0141 0.071 Uiso 0.520(4) 1 calc R U P B 1
H51B H 0.3617 0.7394 0.0607 0.071 Uiso 0.520(4) 1 calc R U P B 1
H51C H 0.2790 0.7977 -0.0029 0.071 Uiso 0.520(4) 1 calc R U P B 1
C52A C 0.1615(8) 0.9770(5) 0.0400(5) 0.0449(16) Uani 0.520(4) 1 d D U P B 1
H52A H 0.2297 1.0103 0.0209 0.067 Uiso 0.520(4) 1 calc R U P B 1
H52B H 0.1180 0.9722 0.0026 0.067 Uiso 0.520(4) 1 calc R U P B 1
H52C H 0.1003 1.0182 0.0703 0.067 Uiso 0.520(4) 1 calc R U P B 1
C39B C 0.0083(6) 0.6879(4) 0.2333(3) 0.0202(10) Uani 0.480(4) 1 d D U P B 2
C40B C -0.0674(5) 0.6666(4) 0.1924(3) 0.0240(10) Uani 0.480(4) 1 d D U P B 2
H40B H -0.1219 0.6239 0.2135 0.029 Uiso 0.480(4) 1 calc R U P B 2
C41B C -0.0659(4) 0.7054(4) 0.1220(3) 0.0270(9) Uani 0.480(4) 1 d D U P B 2
C42B C 0.0190(5) 0.7630(4) 0.0912(3) 0.0263(10) Uani 0.480(4) 1 d D U P B 2
H42B H 0.0248 0.7870 0.0428 0.032 Uiso 0.480(4) 1 calc R U P B 2
C43B C 0.0965(6) 0.7862(5) 0.1306(3) 0.0248(11) Uani 0.480(4) 1 d D U P B 2
C44B C 0.0022(6) 0.6367(5) 0.3090(3) 0.0252(11) Uani 0.480(4) 1 d D U P B 2
H44B H 0.0502 0.6677 0.3323 0.030 Uiso 0.480(4) 1 calc R U P B 2
C45B C 0.0674(9) 0.5202(5) 0.3194(4) 0.0324(15) Uani 0.480(4) 1 d D U P B 2
H45D H 0.0622 0.4889 0.3685 0.049 Uiso 0.480(4) 1 calc R U P B 2
H45E H 0.0248 0.4879 0.2952 0.049 Uiso 0.480(4) 1 calc R U P B 2
H45F H 0.1570 0.5090 0.3012 0.049 Uiso 0.480(4) 1 calc R U P B 2
C46B C -0.1337(6) 0.6550(5) 0.3440(3) 0.0337(13) Uani 0.480(4) 1 d D U P B 2
H46D H -0.1316 0.6202 0.3925 0.051 Uiso 0.480(4) 1 calc R U P B 2
H46E H -0.1726 0.7296 0.3405 0.051 Uiso 0.480(4) 1 calc R U P B 2
H46F H -0.1840 0.6268 0.3215 0.051 Uiso 0.480(4) 1 calc R U P B 2
C47B C -0.1532(4) 0.6807(4) 0.0807(3) 0.0354(10) Uani 0.480(4) 1 d D U P B 2
H47B H -0.2111 0.6453 0.1144 0.043 Uiso 0.480(4) 1 calc R U P B 2
C48B C -0.0760(8) 0.6044(7) 0.0358(5) 0.0500(18) Uani 0.480(4) 1 d D U P B 2
H48D H -0.0230 0.5434 0.0642 0.075 Uiso 0.480(4) 1 calc R U P B 2
H48E H -0.1341 0.5830 0.0139 0.075 Uiso 0.480(4) 1 calc R U P B 2
H48F H -0.0214 0.6380 0.0003 0.075 Uiso 0.480(4) 1 calc R U P B 2
C49B C -0.2365(8) 0.7764(6) 0.0387(4) 0.0544(19) Uani 0.480(4) 1 d D U P B 2
H49D H -0.2902 0.7557 0.0134 0.082 Uiso 0.480(4) 1 calc R U P B 2
H49E H -0.2906 0.8208 0.0693 0.082 Uiso 0.480(4) 1 calc R U P B 2
H49F H -0.1828 0.8147 0.0061 0.082 Uiso 0.480(4) 1 calc R U P B 2
C50B C 0.1911(7) 0.8460(5) 0.0925(4) 0.0294(13) Uani 0.480(4) 1 d D U P B 2
H50B H 0.2351 0.8570 0.1286 0.035 Uiso 0.480(4) 1 calc R U P B 2
C51B C 0.2954(9) 0.7811(6) 0.0483(5) 0.0446(17) Uani 0.480(4) 1 d D U P B 2
H51D H 0.3546 0.8215 0.0246 0.067 Uiso 0.480(4) 1 calc R U P B 2
H51E H 0.3418 0.7176 0.0778 0.067 Uiso 0.480(4) 1 calc R U P B 2
H51F H 0.2562 0.7628 0.0145 0.067 Uiso 0.480(4) 1 calc R U P B 2
C52B C 0.1261(8) 0.9541(5) 0.0531(4) 0.0416(16) Uani 0.480(4) 1 d D U P B 2
H52D H 0.1908 0.9891 0.0297 0.062 Uiso 0.480(4) 1 calc R U P B 2
H52E H 0.0760 0.9478 0.0192 0.062 Uiso 0.480(4) 1 calc R U P B 2
H52F H 0.0698 0.9946 0.0853 0.062 Uiso 0.480(4) 1 calc R U P B 2
H21 H 0.198(2) 1.1830(19) 0.1572(12) 0.043(7) Uiso 1 1 d . . . . .
H22 H -0.161(2) 1.1462(19) 0.2124(12) 0.048(7) Uiso 1 1 d . . . . .
H23 H 0.362(2) 0.9177(18) 0.2126(11) 0.041(6) Uiso 1 1 d . . . . .
H24 H 0.357(3) 1.028(2) 0.2914(14) 0.055(8) Uiso 1 1 d . . . . .
H25 H 0.481(3) 1.0058(19) 0.2416(12) 0.046(7) Uiso 1 1 d . . . . .
H26 H 0.375(3) 1.112(2) 0.2265(13) 0.056(8) Uiso 1 1 d . . . . .
H27 H 0.494(3) 0.988(2) 0.1239(13) 0.064(8) Uiso 1 1 d . . . . .
H28 H 0.386(3) 1.088(2) 0.1038(14) 0.060(8) Uiso 1 1 d . . . . .
H29 H 0.374(3) 0.984(3) 0.0899(17) 0.087(11) Uiso 1 1 d . . . . .
H30 H 0.020(2) 1.3220(18) 0.1263(12) 0.039(7) Uiso 1 1 d . . . . .
H31 H -0.112(3) 1.430(2) 0.1949(13) 0.060(8) Uiso 1 1 d . . . . .
H32 H -0.018(3) 1.343(3) 0.2417(18) 0.088(11) Uiso 1 1 d . . . . .
H33 H -0.148(4) 1.330(3) 0.247(2) 0.132(19) Uiso 1 1 d . . . . .
H34 H -0.185(3) 1.400(2) 0.0901(14) 0.067(8) Uiso 1 1 d . . . . .
H35 H -0.224(3) 1.312(2) 0.1411(16) 0.069(11) Uiso 1 1 d . . . . .
H36 H -0.135(3) 1.286(2) 0.0755(15) 0.070(9) Uiso 1 1 d . . . . .
H37 H -0.065(2) 0.8780(17) 0.2774(11) 0.035(6) Uiso 1 1 d . . . . .
H38 H -0.156(3) 0.932(3) 0.1697(17) 0.090(12) Uiso 1 1 d . . . . .
H39 H -0.260(3) 1.026(2) 0.1958(14) 0.065(8) Uiso 1 1 d . . . . .
H40 H -0.263(4) 0.912(3) 0.2309(17) 0.092(12) Uiso 1 1 d . . . . .
H41 H -0.135(3) 0.976(2) 0.3633(14) 0.059(8) Uiso 1 1 d . . . . .
H42 H -0.238(3) 1.053(2) 0.3154(14) 0.070(9) Uiso 1 1 d . . . . .
H43 H -0.248(3) 0.940(3) 0.3498(16) 0.087(11) Uiso 1 1 d . . . . .
H44 H 0.282(4) 0.354(3) 0.214(2) 0.115(14) Uiso 1 1 d . . . . .
H45 H 0.451(3) 0.263(3) 0.1565(17) 0.092(11) Uiso 1 1 d . . . . .
H46 H 0.501(4) 0.327(3) 0.0426(18) 0.102(12) Uiso 1 1 d . . . . .
H47 H 0.385(3) 0.481(2) -0.0140(17) 0.083(11) Uiso 1 1 d . . . . .
H48 H 0.209(3) 0.580(3) 0.0453(16) 0.087(10) Uiso 1 1 d . . . . .
H49 H 0.152(3) 0.511(3) 0.1591(17) 0.096(11) Uiso 1 1 d . . . . .
H50 H 0.222(3) 0.282(2) 0.4032(14) 0.064(9) Uiso 1 1 d . . . . .
H51 H 0.134(3) 0.239(2) 0.5192(15) 0.064(9) Uiso 1 1 d . . . . .
H52 H -0.011(3) 0.153(2) 0.5464(14) 0.056(8) Uiso 1 1 d . . . . .
H53 H -0.083(3) 0.106(2) 0.4587(15) 0.073(10) Uiso 1 1 d . . . . .
H54 H 0.005(3) 0.146(2) 0.3450(14) 0.060(8) Uiso 1 1 d . . . . .
H55 H 0.156(3) 0.233(2) 0.3188(15) 0.066(9) Uiso 1 1 d . . . . .
C53 C 0.2986(3) 0.3789(3) 0.1668(2) 0.0833(11) Uani 1 1 d . . . . .
C54 C 0.4018(3) 0.3239(2) 0.1323(2) 0.0728(10) Uani 1 1 d . . . . .
C55 C 0.4343(3) 0.3635(3) 0.0653(2) 0.0736(11) Uani 1 1 d . . . . .
C56 C 0.3625(3) 0.4585(3) 0.03334(17) 0.0626(8) Uani 1 1 d . . . . .
C57 C 0.2599(3) 0.5120(2) 0.06840(16) 0.0548(7) Uani 1 1 d . . . . .
C58 C 0.2280(3) 0.4718(3) 0.13447(17) 0.0723(10) Uani 1 1 d . . . . .
C59 C 0.1596(3) 0.24757(19) 0.41557(18) 0.0528(7) Uani 1 1 d . . . . .
C60 C 0.1114(3) 0.2239(2) 0.48204(18) 0.0563(8) Uani 1 1 d . . . . .
C61 C 0.0197(3) 0.1710(2) 0.49857(18) 0.0585(8) Uani 1 1 d . . . . .
C62 C -0.0216(3) 0.1408(2) 0.44836(18) 0.0562(8) Uani 1 1 d . . . . .
C63 C 0.0276(3) 0.1638(2) 0.38148(17) 0.0525(7) Uani 1 1 d . . . . .
C64 C 0.1184(3) 0.2176(2) 0.36482(17) 0.0525(7) Uani 1 1 d . . . . .

loop_
_atom_site_aniso_label
_atom_site_aniso_U_11
_atom_site_aniso_U_22
_atom_site_aniso_U_33
_atom_site_aniso_U_23
_atom_site_aniso_U_13
_atom_site_aniso_U_12
Si1 0.0214(3) 0.0204(3) 0.0487(4) -0.0180(2) -0.0128(2) -0.0016(2)
Si2 0.0199(3) 0.0291(3) 0.0487(4) -0.0227(3) -0.0140(2) 0.0032(2)
C1 0.0202(9) 0.0184(9) 0.0376(11) -0.0100(8) -0.0068(8) -0.0066(8)
C2 0.0217(10) 0.0192(9) 0.0514(13) -0.0151(9) -0.0110(9) -0.0016(8)
C3 0.0212(10) 0.0261(10) 0.0574(14) -0.0150(10) -0.0156(10) -0.0045(9)
C4 0.0275(11) 0.0181(9) 0.0453(13) -0.0093(8) -0.0116(9) -0.0096(8)
C5 0.0271(11) 0.0177(9) 0.0428(12) -0.0115(8) -0.0095(9) -0.0041(8)
C6 0.0200(10) 0.0209(9) 0.0410(12) -0.0114(8) -0.0079(9) -0.0042(8)
C7 0.0311(11) 0.0204(10) 0.0544(14) -0.0111(9) -0.0153(10) -0.0064(8)
C8 0.0123(9) 0.0207(9) 0.0470(12) -0.0171(9) -0.0074(8) -0.0023(7)
C9 0.0130(9) 0.0250(9) 0.0498(13) -0.0204(9) -0.0051(8) -0.0032(8)
C10 0.0201(10) 0.0212(9) 0.0478(14) -0.0155(9) -0.0053(9) -0.0042(8)
C11 0.0173(9) 0.0216(9) 0.0498(13) -0.0173(9) -0.0070(9) -0.0001(8)
C12 0.0189(10) 0.0287(10) 0.0510(14) -0.0243(10) -0.0027(9) 0.0012(8)
C13 0.0162(9) 0.0250(10) 0.0494(13) -0.0170(9) -0.0069(9) -0.0025(8)
C14 0.0195(10) 0.0189(9) 0.0547(14) -0.0192(9) 0.0009(9) -0.0043(8)
C15 0.0236(12) 0.0494(15) 0.090(2) -0.0440(16) 0.0104(13) -0.0145(11)
C16 0.0309(13) 0.0569(16) 0.0570(16) -0.0361(14) 0.0000(12) -0.0055(12)
C17 0.0261(11) 0.0214(10) 0.0520(15) -0.0173(10) -0.0056(10) 0.0009(9)
C18 0.0284(12) 0.0266(11) 0.0623(17) -0.0177(11) -0.0097(12) 0.0043(9)
C19 0.0451(15) 0.0244(11) 0.0660(19) -0.0236(12) -0.0157(14) 0.0043(11)
C20 0.0300(12) 0.0316(11) 0.0564(15) -0.0194(10) 0.0062(10) -0.0073(9)
C21A 0.0390(19) 0.0350(16) 0.0464(18) -0.0151(14) -0.0052(15) 0.0040(14)
C22A 0.053(2) 0.077(3) 0.064(2) -0.029(2) 0.0121(17) -0.041(2)
C21B 0.064(7) 0.052(6) 0.057(5) -0.003(5) -0.005(5) -0.024(6)
C22B 0.041(5) 0.077(7) 0.078(7) 0.014(6) 0.004(5) -0.035(5)
C23 0.0225(10) 0.0314(10) 0.0407(12) -0.0228(9) -0.0130(9) 0.0055(9)
C24 0.0289(11) 0.0306(10) 0.0370(12) -0.0148(9) -0.0133(9) 0.0060(9)
C25 0.0368(13) 0.0327(11) 0.0398(13) -0.0142(10) -0.0132(10) 0.0028(10)
C26 0.0393(13) 0.0323(11) 0.0483(14) -0.0208(10) -0.0210(11) 0.0103(10)
C27 0.0271(12) 0.0396(12) 0.0627(16) -0.0323(12) -0.0199(11) 0.0141(11)
C28 0.0260(11) 0.0382(12) 0.0546(14) -0.0312(11) -0.0159(10) 0.0058(9)
C29 0.0259(11) 0.0285(11) 0.0541(15) -0.0057(10) -0.0094(10) 0.0006(9)
C30 0.0322(13) 0.0487(15) 0.0534(17) 0.0000(12) -0.0137(12) -0.0150(12)
C31 0.0426(16) 0.0572(18) 0.0600(19) -0.0174(15) 0.0018(13) 0.0004(14)
C32 0.0470(16) 0.0355(12) 0.0513(16) -0.0163(11) -0.0202(13) 0.0122(12)
C33 0.112(3) 0.0302(14) 0.064(2) -0.0220(14) -0.046(2) 0.0163(16)
C34 0.067(2) 0.0536(18) 0.065(2) -0.0263(16) -0.0373(18) 0.0235(16)
C35 0.0192(11) 0.0392(13) 0.089(2) -0.0415(13) -0.0125(12) 0.0068(10)
C36 0.0300(15) 0.068(2) 0.136(3) -0.057(2) -0.0296(18) 0.0033(15)
C37 0.0413(16) 0.0470(16) 0.103(3) -0.0430(17) 0.0109(17) -0.0053(14)
C38 0.0194(10) 0.0393(12) 0.0666(17) -0.0395(12) -0.0193(10) 0.0122(9)
C39A 0.0219(16) 0.023(2) 0.029(2) -0.0101(16) -0.0069(18) -0.0020(16)
C40A 0.0254(15) 0.0253(18) 0.031(2) -0.0106(16) -0.0070(17) -0.0064(14)
C41A 0.0296(17) 0.0287(18) 0.0314(19) -0.0124(15) -0.0103(16) -0.0023(15)
C42A 0.0300(18) 0.0242(19) 0.031(2) -0.0101(15) -0.0076(16) -0.0014(15)
C43A 0.025(2) 0.019(2) 0.027(2) -0.0102(16) -0.0064(17) 0.0007(15)
C44A 0.0253(16) 0.025(2) 0.031(3) -0.011(2) -0.008(2) -0.0121(17)
C45A 0.048(3) 0.030(3) 0.033(4) -0.005(2) -0.009(3) -0.016(2)
C46A 0.039(2) 0.040(3) 0.040(3) -0.006(2) -0.003(3) -0.019(2)
C47A 0.0390(19) 0.044(2) 0.041(2) -0.0130(17) -0.0184(17) -0.0067(17)
C48A 0.055(4) 0.065(3) 0.070(4) -0.033(3) -0.025(3) -0.012(3)
C49A 0.036(3) 0.058(3) 0.044(3) -0.008(3) -0.020(2) -0.004(2)
C50A 0.034(3) 0.027(2) 0.034(2) -0.0095(19) -0.0026(19) -0.0105(18)
C51A 0.057(4) 0.039(3) 0.044(4) -0.013(3) 0.018(3) -0.019(3)
C52A 0.053(4) 0.033(3) 0.048(3) 0.002(2) -0.010(3) -0.016(2)
C39B 0.0181(15) 0.019(2) 0.028(2) -0.0102(18) -0.005(2) -0.0062(16)
C40B 0.0213(17) 0.022(2) 0.032(2) -0.0079(16) -0.0063(18) -0.0054(15)
C41B 0.0270(16) 0.0253(17) 0.031(2) -0.0116(16) -0.0089(16) -0.0033(14)
C42B 0.0277(19) 0.0245(19) 0.028(2) -0.0100(15) -0.0054(17) -0.0038(16)
C43B 0.024(2) 0.019(2) 0.032(2) -0.0120(17) -0.0032(18) -0.0010(15)
C44B 0.0268(18) 0.024(2) 0.030(3) -0.007(2) -0.008(2) -0.0113(18)
C45B 0.043(3) 0.022(3) 0.036(4) -0.004(2) -0.009(3) -0.012(2)
C46B 0.031(2) 0.036(3) 0.035(3) -0.004(2) -0.003(3) -0.012(2)
C47B 0.0346(19) 0.039(2) 0.039(2) -0.0139(17) -0.0158(17) -0.0077(17)
C48B 0.047(4) 0.063(3) 0.057(4) -0.036(3) -0.011(3) -0.019(3)
C49B 0.057(4) 0.050(3) 0.060(4) -0.008(3) -0.032(3) -0.009(3)
C50B 0.034(3) 0.026(2) 0.032(2) -0.0106(19) -0.003(2) -0.0098(18)
C51B 0.053(4) 0.041(4) 0.043(4) -0.013(3) 0.015(3) -0.024(3)
C52B 0.049(4) 0.039(3) 0.039(3) 0.000(2) -0.009(3) -0.019(3)
C53 0.055(2) 0.102(3) 0.070(2) 0.012(2) -0.0020(17) -0.012(2)
C54 0.056(2) 0.0356(15) 0.121(3) -0.0092(17) -0.011(2) -0.0077(14)
C55 0.0507(18) 0.081(2) 0.099(3) -0.064(2) 0.0086(18) -0.0046(17)
C56 0.0579(19) 0.093(2) 0.0493(18) -0.0226(17) -0.0048(15) -0.0321(18)
C57 0.0598(18) 0.0492(15) 0.0626(19) -0.0228(14) -0.0269(15) -0.0054(14)
C58 0.0510(17) 0.093(2) 0.060(2) -0.0367(18) -0.0092(15) 0.0189(17)
C59 0.0316(14) 0.0312(12) 0.096(2) -0.0176(14) -0.0104(15) -0.0041(11)
C60 0.0386(15) 0.0531(16) 0.085(2) -0.0423(16) -0.0106(15) 0.0010(13)
C61 0.0369(15) 0.0645(18) 0.068(2) -0.0223(16) 0.0019(14) -0.0020(14)
C62 0.0305(14) 0.0485(15) 0.089(2) -0.0075(15) -0.0137(14) -0.0112(12)
C63 0.0412(15) 0.0464(14) 0.072(2) -0.0100(14) -0.0276(15) -0.0049(12)
C64 0.0390(15) 0.0457(14) 0.0643(19) 0.0007(13) -0.0148(13) -0.0033(12)

loop_
_atom_type_symbol
_atom_type_description
_atom_type_scat_dispersion_real
_atom_type_scat_dispersion_imag
_atom_type_scat_source
C C 0.0033 0.0016 'International Tables Vol C Tables 4.2.6.8 and 6.1.1.4'
H H 0.0000 0.0000 'International Tables Vol C Tables 4.2.6.8 and 6.1.1.4'
Si Si 0.0817 0.0704 'International Tables Vol C Tables 4.2.6.8 and 6.1.1.4'

loop_
_geom_angle_atom_site_label_1
_geom_angle_atom_site_label_2
_geom_angle_atom_site_label_3
_geom_angle
_geom_angle_site_symmetry_1
C1 Si1 C8 115.69(8) .
C1 Si1 Si2 117.96(6) .
C8 Si1 Si2 123.78(6) .
C23 Si2 C38 110.78(9) .
C23 Si2 Si1 122.84(6) .
C38 Si2 Si1 125.24(8) .
C2 C1 C6 117.67(16) .
C2 C1 Si1 122.17(13) .
C6 C1 Si1 120.15(14) .
C3 C2 C1 121.09(17) .
C3 C2 H1 119.1(12) .
C1 C2 H1 119.8(12) .
C2 C3 C4 120.62(18) .
C2 C3 H2 120.9(14) .
C4 C3 H2 118.5(14) .
C3 C4 C5 118.96(17) .
C3 C4 C7 120.98(18) .
C5 C4 C7 120.04(17) .
C6 C5 C4 120.13(17) .
C6 C5 H3 120.3(13) .
C4 C5 H3 119.6(13) .
C5 C6 C1 121.50(17) .
C5 C6 H4 119.3(12) .
C1 C6 H4 119.2(12) .
C7 C7 C4 178.6(4) 2_676
C9 C8 C13 119.30(17) .
C9 C8 Si1 117.66(13) .
C13 C8 Si1 123.00(16) .
C10 C9 C8 119.20(18) .
C10 C9 C14 118.0(2) .
C8 C9 C14 122.75(17) .
C11 C10 C9 122.0(2) .
C11 C10 H5 120.4(11) .
C9 C10 H5 117.7(12) .
C10 C11 C12 118.31(18) .
C10 C11 C17 120.2(2) .
C12 C11 C17 121.42(18) .
C11 C12 C13 122.49(19) .
C11 C12 H6 119.7(13) .
C13 C12 H6 117.9(13) .
C12 C13 C8 118.7(2) .
C12 C13 C20 119.65(18) .
C8 C13 C20 121.58(17) .
C15 C14 C16 111.0(2) .
C15 C14 C9 111.79(17) .
C16 C14 C9 112.14(17) .
C15 C14 H7 103.7(14) .
C16 C14 H7 108.8(13) .
C9 C14 H7 109.0(13) .
C14 C15 H8 109.2(15) .
C14 C15 H9 109.6(17) .
H8 C15 H9 106(2) .
C14 C15 H10 113(2) .
H8 C15 H10 111(2) .
H9 C15 H10 107(2) .
C14 C16 H11 109.0(15) .
C14 C16 H12 110.7(14) .
H11 C16 H12 110(2) .
C14 C16 H13 110.3(15) .
H11 C16 H13 108(2) .
H12 C16 H13 109(2) .
C19 C17 C11 112.81(19) .
C19 C17 C18 110.85(19) .
C11 C17 C18 110.39(18) .
C19 C17 H14 110.3(13) .
C11 C17 H14 106.0(12) .
C18 C17 H14 106.2(13) .
C17 C18 H15 107.9(15) .
C17 C18 H16 111.1(13) .
H15 C18 H16 113(2) .
C17 C18 H17 109.1(14) .
H15 C18 H17 110.7(19) .
H16 C18 H17 104.8(18) .
C17 C19 H18 112.8(15) .
C17 C19 H19 111.4(15) .
H18 C19 H19 106(2) .
C17 C19 H20 110.4(15) .
H18 C19 H20 107(2) .
H19 C19 H20 109(2) .
C21B C20 C13 116.1(6) .
C22A C20 C13 113.1(2) .
C22A C20 C21A 110.9(2) .
C13 C20 C21A 116.1(2) .
C21B C20 C22B 113.4(9) .
C13 C20 C22B 99.2(5) .
C22A C20 H20A 105.2 .
C13 C20 H20A 105.2 .
C21A C20 H20A 105.2 .
C21B C20 H20B 109.3 .
C13 C20 H20B 109.3 .
C22B C20 H20B 109.3 .
C20 C21A H21A 109.5 .
C20 C21A H21B 109.5 .
H21A C21A H21B 109.5 .
C20 C21A H21C 109.5 .
H21A C21A H21C 109.5 .
H21B C21A H21C 109.5 .
C20 C22A H22A 109.5 .
C20 C22A H22B 109.5 .
H22A C22A H22B 109.5 .
C20 C22A H22C 109.5 .
H22A C22A H22C 109.5 .
H22B C22A H22C 109.5 .
C20 C21B H21D 109.5 .
C20 C21B H21E 109.5 .
H21D C21B H21E 109.5 .
C20 C21B H21F 109.5 .
H21D C21B H21F 109.5 .
H21E C21B H21F 109.5 .
C20 C22B H22D 109.5 .
C20 C22B H22E 109.5 .
H22D C22B H22E 109.5 .
C20 C22B H22F 109.5 .
H22D C22B H22F 109.5 .
H22E C22B H22F 109.5 .
C24 C23 C28 118.45(19) .
C24 C23 Si2 122.88(14) .
C28 C23 Si2 118.25(17) .
C25 C24 C23 119.37(19) .
C25 C24 C29 117.5(2) .
C23 C24 C29 123.12(18) .
C26 C25 C24 122.1(2) .
C26 C25 H21 119.3(14) .
C24 C25 H21 118.6(14) .
C27 C26 C25 118.2(2) .
C27 C26 C32 121.0(2) .
C25 C26 C32 120.7(3) .
C26 C27 C28 122.2(2) .
C26 C27 H22 122.4(15) .
C28 C27 H22 115.4(15) .
C27 C28 C23 119.6(2) .
C27 C28 C35 118.28(19) .
C23 C28 C35 122.1(2) .
C31 C29 C30 109.8(2) .
C31 C29 C24 113.0(2) .
C30 C29 C24 110.72(19) .
C31 C29 H23 107.3(13) .
C30 C29 H23 107.2(13) .
C24 C29 H23 108.6(14) .
C29 C30 H24 115.7(16) .
C29 C30 H25 106.8(15) .
H24 C30 H25 107(2) .
C29 C30 H26 110.1(16) .
H24 C30 H26 106(2) .
H25 C30 H26 111(2) .
C29 C31 H27 109.5(16) .
C29 C31 H28 112.1(16) .
H27 C31 H28 105(2) .
C29 C31 H29 115(2) .
H27 C31 H29 109(2) .
H28 C31 H29 106(2) .
C34 C32 C33 110.0(2) .
C34 C32 C26 113.0(2) .
C33 C32 C26 110.8(2) .
C34 C32 H30 107.7(15) .
C33 C32 H30 109.2(15) .
C26 C32 H30 105.8(15) .
C32 C33 H31 107.9(16) .
C32 C33 H32 114(2) .
H31 C33 H32 109(3) .
C32 C33 H33 112(3) .
H31 C33 H33 113(3) .
H32 C33 H33 102(3) .
C32 C34 H34 112.8(17) .
C32 C34 H35 107(2) .
H34 C34 H35 105(3) .
C32 C34 H36 111.1(17) .
H34 C34 H36 108(2) .
H35 C34 H36 113(3) .
C28 C35 C37 111.8(2) .
C28 C35 C36 112.2(3) .
C37 C35 C36 110.8(2) .
C28 C35 H37 108.0(13) .
C37 C35 H37 105.2(13) .
C36 C35 H37 108.5(13) .
C35 C36 H38 111(2) .
C35 C36 H39 111.2(16) .
H38 C36 H39 107(3) .
C35 C36 H40 111(2) .
H38 C36 H40 111(3) .
H39 C36 H40 105(3) .
C35 C37 H41 113.0(16) .
C35 C37 H42 108.6(18) .
H41 C37 H42 109(2) .
C35 C37 H43 112.7(18) .
H41 C37 H43 104(3) .
H42 C37 H43 109(3) .
C39A C38 C43A 117.0(4) .
C43B C38 C39B 116.8(4) .
C43B C38 Si2 124.7(3) .
C39A C38 Si2 131.4(3) .
C43A C38 Si2 110.4(2) .
C39B C38 Si2 118.2(2) .
C38 C39A C40A 124.6(4) .
C38 C39A C44A 117.3(4) .
C40A C39A C44A 118.0(5) .
C41A C40A C39A 121.6(4) .
C41A C40A H40A 119.2 .
C39A C40A H40A 119.2 .
C42A C41A C40A 118.4(4) .
C42A C41A C47A 120.2(4) .
C40A C41A C47A 121.3(5) .
C43A C42A C41A 121.8(4) .
C43A C42A H42A 119.1 .
C41A C42A H42A 119.1 .
C42A C43A C50A 118.3(5) .
C42A C43A C38 116.5(4) .
C50A C43A C38 125.2(4) .
C39A C44A C46A 113.5(4) .
C39A C44A C45A 110.3(4) .
C46A C44A C45A 111.3(5) .
C39A C44A H44A 107.1 .
C46A C44A H44A 107.1 .
C45A C44A H44A 107.1 .
C44A C45A H45A 109.5 .
C44A C45A H45B 109.5 .
H45A C45A H45B 109.5 .
C44A C45A H45C 109.5 .
H45A C45A H45C 109.5 .
H45B C45A H45C 109.5 .
C44A C46A H46A 109.5 .
C44A C46A H46B 109.5 .
H46A C46A H46B 109.5 .
C44A C46A H46C 109.5 .
H46A C46A H46C 109.5 .
H46B C46A H46C 109.5 .
C48A C47A C41A 111.8(5) .
C48A C47A C49A 110.6(6) .
C41A C47A C49A 109.3(4) .
C48A C47A H47A 108.4 .
C41A C47A H47A 108.4 .
C49A C47A H47A 108.4 .
C47A C48A H48A 109.5 .
C47A C48A H48B 109.5 .
H48A C48A H48B 109.5 .
C47A C48A H48C 109.5 .
H48A C48A H48C 109.5 .
H48B C48A H48C 109.5 .
C47A C49A H49A 109.5 .
C47A C49A H49B 109.5 .
H49A C49A H49B 109.5 .
C47A C49A H49C 109.5 .
H49A C49A H49C 109.5 .
H49B C49A H49C 109.5 .
C43A C50A C52A 113.1(4) .
C43A C50A C51A 110.9(5) .
C52A C50A C51A 108.7(5) .
C43A C50A H50A 108.0 .
C52A C50A H50A 108.0 .
C51A C50A H50A 108.0 .
C50A C51A H51A 109.5 .
C50A C51A H51B 109.5 .
H51A C51A H51B 109.5 .
C50A C51A H51C 109.5 .
H51A C51A H51C 109.5 .
H51B C51A H51C 109.5 .
C50A C52A H52A 109.5 .
C50A C52A H52B 109.5 .
H52A C52A H52B 109.5 .
C50A C52A H52C 109.5 .
H52A C52A H52C 109.5 .
H52B C52A H52C 109.5 .
C40B C39B C44B 117.2(5) .
C40B C39B C38 114.9(4) .
C44B C39B C38 127.9(4) .
C41B C40B C39B 122.5(5) .
C41B C40B H40B 118.7 .
C39B C40B H40B 118.7 .
C42B C41B C40B 118.2(4) .
C42B C41B C47B 122.1(5) .
C40B C41B C47B 119.7(4) .
C41B C42B C43B 120.9(4) .
C41B C42B H42B 119.6 .
C43B C42B H42B 119.6 .
C38 C43B C42B 126.1(5) .
C38 C43B C50B 116.3(5) .
C42B C43B C50B 117.6(5) .
C39B C44B C46B 113.2(4) .
C39B C44B C45B 111.0(4) .
C46B C44B C45B 109.8(5) .
C39B C44B H44B 107.5 .
C46B C44B H44B 107.5 .
C45B C44B H44B 107.5 .
C44B C45B H45D 109.5 .
C44B C45B H45E 109.5 .
H45D C45B H45E 109.5 .
C44B C45B H45F 109.5 .
H45D C45B H45F 109.5 .
H45E C45B H45F 109.5 .
C44B C46B H46D 109.5 .
C44B C46B H46E 109.5 .
H46D C46B H46E 109.5 .
C44B C46B H46F 109.5 .
H46D C46B H46F 109.5 .
H46E C46B H46F 109.5 .
C49B C47B C41B 113.2(5) .
C49B C47B C48B 111.3(6) .
C41B C47B C48B 110.6(5) .
C49B C47B H47B 107.1 .
C41B C47B H47B 107.1 .
C48B C47B H47B 107.1 .
C47B C48B H48D 109.5 .
C47B C48B H48E 109.5 .
H48D C48B H48E 109.5 .
C47B C48B H48F 109.5 .
H48D C48B H48F 109.5 .
H48E C48B H48F 109.5 .
C47B C49B H49D 109.5 .
C47B C49B H49E 109.5 .
H49D C49B H49E 109.5 .
C47B C49B H49F 109.5 .
H49D C49B H49F 109.5 .
H49E C49B H49F 109.5 .
C43B C50B C52B 112.7(5) .
C43B C50B C51B 111.4(5) .
C52B C50B C51B 113.6(6) .
C43B C50B H50B 106.1 .
C52B C50B H50B 106.1 .
C51B C50B H50B 106.1 .
C50B C51B H51D 109.5 .
C50B C51B H51E 109.5 .
H51D C51B H51E 109.5 .
C50B C51B H51F 109.5 .
H51D C51B H51F 109.5 .
H51E C51B H51F 109.5 .
C50B C52B H52D 109.5 .
C50B C52B H52E 109.5 .
H52D C52B H52E 109.5 .
C50B C52B H52F 109.5 .
H52D C52B H52F 109.5 .
H52E C52B H52F 109.5 .
C58 C53 C54 120.0(4) .
C58 C53 H44 121(2) .
C54 C53 H44 118(2) .
C53 C54 C55 119.5(3) .
C53 C54 H45 118(2) .
C55 C54 H45 123(2) .
C54 C55 C56 119.8(3) .
C54 C55 H46 119(2) .
C56 C55 H46 121(2) .
C57 C56 C55 119.9(3) .
C57 C56 H47 123(2) .
C55 C56 H47 117.1(19) .
C58 C57 C56 119.8(3) .
C58 C57 H48 120.6(19) .
C56 C57 H48 119.6(19) .
C57 C58 C53 120.9(3) .
C57 C58 H49 119(2) .
C53 C58 H49 120(2) .
C60 C59 C64 120.3(3) .
C60 C59 H50 121.8(17) .
C64 C59 H50 117.9(18) .
C59 C60 C61 120.0(3) .
C59 C60 H51 126.6(19) .
C61 C60 H51 113.3(19) .
C62 C61 C60 120.0(3) .
C62 C61 H52 121.8(17) .
C60 C61 H52 118.2(17) .
C61 C62 C63 120.1(3) .
C61 C62 H53 120.7(19) .
C63 C62 H53 119.2(19) .
C62 C63 C64 120.0(3) .
C62 C63 H54 125.0(19) .
C64 C63 H54 115.0(19) .
C59 C64 C63 119.6(3) .
C59 C64 H55 118.7(18) .
C63 C64 H55 121.6(18) .

loop_
_geom_bond_atom_site_label_1
_geom_bond_atom_site_label_2
_geom_bond_distance
_geom_bond_site_symmetry_2
Si1 C1 1.8587(18) .
Si1 C8 1.8765(18) .
Si1 Si2 2.1530(8) .
Si2 C23 1.885(2) .
Si2 C38 1.889(2) .
C1 C2 1.400(3) .
C1 C6 1.402(2) .
C2 C3 1.379(3) .
C2 H1 0.98(2) .
C3 C4 1.395(3) .
C3 H2 0.95(2) .
C4 C5 1.396(3) .
C4 C7 1.432(3) .
C5 C6 1.379(3) .
C5 H3 0.99(2) .
C6 H4 0.98(2) .
C7 C7 1.196(4) 2_676
C8 C9 1.408(3) .
C8 C13 1.414(3) .
C9 C10 1.401(3) .
C9 C14 1.522(3) .
C10 C11 1.378(3) .
C10 H5 0.96(2) .
C11 C12 1.380(3) .
C11 C17 1.526(3) .
C12 C13 1.397(3) .
C12 H6 0.94(2) .
C13 C20 1.522(3) .
C14 C15 1.515(3) .
C14 C16 1.518(3) .
C14 H7 0.96(2) .
C15 H8 0.96(2) .
C15 H9 0.95(3) .
C15 H10 1.02(3) .
C16 H11 0.99(3) .
C16 H12 0.97(3) .
C16 H13 1.01(3) .
C17 C19 1.524(3) .
C17 C18 1.530(3) .
C17 H14 0.98(2) .
C18 H15 1.00(3) .
C18 H16 0.98(2) .
C18 H17 0.99(2) .
C19 H18 0.98(3) .
C19 H19 0.97(3) .
C19 H20 0.94(3) .
C20 C21B 1.410(11) .
C20 C22A 1.498(4) .
C20 C21A 1.530(3) .
C20 C22B 1.646(10) .
C20 H20A 1.0000 .
C20 H20B 1.0000 .
C21A H21A 0.9800 .
C21A H21B 0.9800 .
C21A H21C 0.9800 .
C22A H22A 0.9800 .
C22A H22B 0.9800 .
C22A H22C 0.9800 .
C21B H21D 0.9800 .
C21B H21E 0.9800 .
C21B H21F 0.9800 .
C22B H22D 0.9800 .
C22B H22E 0.9800 .
C22B H22F 0.9800 .
C23 C24 1.416(3) .
C23 C28 1.418(3) .
C24 C25 1.400(3) .
C24 C29 1.526(3) .
C25 C26 1.389(3) .
C25 H21 0.99(3) .
C26 C27 1.376(4) .
C26 C32 1.526(3) .
C27 C28 1.399(3) .
C27 H22 0.97(3) .
C28 C35 1.508(4) .
C29 C31 1.522(4) .
C29 C30 1.522(3) .
C29 H23 0.97(2) .
C30 H24 0.99(3) .
C30 H25 0.95(3) .
C30 H26 0.96(3) .
C31 H27 0.98(3) .
C31 H28 0.97(3) .
C31 H29 0.99(3) .
C32 C34 1.519(4) .
C32 C33 1.521(4) .
C32 H30 0.92(2) .
C33 H31 0.98(3) .
C33 H32 0.94(4) .
C33 H33 0.98(5) .
C34 H34 1.00(3) .
C34 H35 0.91(3) .
C34 H36 0.97(3) .
C35 C37 1.526(4) .
C35 C36 1.532(4) .
C35 H37 0.98(2) .
C36 H38 0.97(3) .
C36 H39 1.01(3) .
C36 H40 0.97(4) .
C37 H41 0.99(3) .
C37 H42 0.94(3) .
C37 H43 1.01(4) .
C38 C43B 1.218(6) .
C38 C39A 1.242(6) .
C38 C43A 1.604(6) .
C38 C39B 1.618(6) .
C39A C40A 1.409(5) .
C39A C44A 1.521(5) .
C40A C41A 1.391(5) .
C40A H40A 0.9500 .
C41A C42A 1.391(5) .
C41A C47A 1.529(5) .
C42A C43A 1.388(5) .
C42A H42A 0.9500 .
C43A C50A 1.514(5) .
C44A C46A 1.531(5) .
C44A C45A 1.536(5) .
C44A H44A 1.0000 .
C45A H45A 0.9800 .
C45A H45B 0.9800 .
C45A H45C 0.9800 .
C46A H46A 0.9800 .
C46A H46B 0.9800 .
C46A H46C 0.9800 .
C47A C48A 1.521(6) .
C47A C49A 1.547(5) .
C47A H47A 1.0000 .
C48A H48A 0.9800 .
C48A H48B 0.9800 .
C48A H48C 0.9800 .
C49A H49A 0.9800 .
C49A H49B 0.9800 .
C49A H49C 0.9800 .
C50A C52A 1.526(5) .
C50A C51A 1.534(5) .
C50A H50A 1.0000 .
C51A H51A 0.9800 .
C51A H51B 0.9800 .
C51A H51C 0.9800 .
C52A H52A 0.9800 .
C52A H52B 0.9800 .
C52A H52C 0.9800 .
C39B C40B 1.398(5) .
C39B C44B 1.518(5) .
C40B C41B 1.391(5) .
C40B H40B 0.9500 .
C41B C42B 1.387(5) .
C41B C47B 1.525(5) .
C42B C43B 1.403(5) .
C42B H42B 0.9500 .
C43B C50B 1.524(6) .
C44B C46B 1.531(6) .
C44B C45B 1.531(5) .
C44B H44B 1.0000 .
C45B H45D 0.9800 .
C45B H45E 0.9800 .
C45B H45F 0.9800 .
C46B H46D 0.9800 .
C46B H46E 0.9800 .
C46B H46F 0.9800 .
C47B C49B 1.513(6) .
C47B C48B 1.529(6) .
C47B H47B 1.0000 .
C48B H48D 0.9800 .
C48B H48E 0.9800 .
C48B H48F 0.9800 .
C49B H49D 0.9800 .
C49B H49E 0.9800 .
C49B H49F 0.9800 .
C50B C52B 1.531(6) .
C50B C51B 1.540(6) .
C50B H50B 1.0000 .
C51B H51D 0.9800 .
C51B H51E 0.9800 .
C51B H51F 0.9800 .
C52B H52D 0.9800 .
C52B H52E 0.9800 .
C52B H52F 0.9800 .
C53 C58 1.356(5) .
C53 C54 1.360(5) .
C53 H44 0.93(4) .
C54 C55 1.365(5) .
C54 H45 0.92(3) .
C55 C56 1.377(5) .
C55 H46 0.89(4) .
C56 C57 1.353(4) .
C56 H47 0.95(3) .
C57 C58 1.349(4) .
C57 H48 0.99(3) .
C58 H49 0.99(4) .
C59 C60 1.362(4) .
C59 C64 1.375(4) .
C59 H50 0.93(3) .
C60 C61 1.375(4) .
C60 H51 0.91(3) .
C61 C62 1.368(4) .
C61 H52 0.97(3) .
C62 C63 1.371(4) .
C62 H53 0.91(3) .
C63 C64 1.375(4) .
C63 H54 0.92(3) .
C64 H55 0.96(3) .
